data_2019616
loop_
_publ_author_name
'He, Xiao-Xiao'
'Guo, Ya-Mei'

_publ_section_title
;
 Two Zn^II^ coordination complexes assembled by trithiocyanuric acid and
 two different N-donor auxiliary ligands
;
_journal_coeditor_code WQ3063
_journal_issue 8
_journal_name_full 'Acta Crystallographica Section C'
_journal_page_first
;
;
_journal_paper_doi 10.1107/S2053229614014260
_journal_volume 70
_journal_year 2014
_chemical_formula_iupac '[Zn (C3 H2 N3 S3)2 (C12 H10 N6)2] , 2H2 O'
_chemical_formula_moiety 'C30 H24 N18 S6 Zn, 2H2 O'
_chemical_formula_sum 'C30 H28 N18 O2 S6 Zn'
_chemical_formula_weight 930.43
_chemical_name_systematic
Bis[4-amino-3,5-bis(pyridin-3-yl)-1,2,4-triazole-\k<i>N</i>^3^]bis(trithiocyanurato-\k^2^<i>N</i>,<i>S</i>)zinc(II)
_space_group_IT_number 2
_symmetry_cell_setting triclinic
_symmetry_space_group_name_Hall '-P 1'
_symmetry_space_group_name_H-M 'P -1'
_atom_sites_solution_hydrogens geom
_atom_sites_solution_primary direct
_atom_sites_solution_secondary difmap
_audit_creation_method SHELXL97
_cell_angle_alpha 77.543(16)
_cell_angle_beta 81.089(18)
_cell_angle_gamma 72.256(16)
_cell_formula_units_Z 1
_cell_length_a 7.7509(4)
_cell_length_b 10.82530(10)
_cell_length_c 12.5824(11)
_cell_measurement_reflns_used 2767
_cell_measurement_temperature 294(2)
_cell_measurement_theta_max 27.5
_cell_measurement_theta_min 3.0
_cell_volume 977.32(14)
_computing_cell_refinement 'CrystalClear (Rigaku, 2009)'
_computing_data_collection 'CrystalClear (Rigaku, 2009)'
_computing_data_reduction 'CrystalClear (Rigaku, 2009)'
_computing_molecular_graphics 'SHELXTL (Sheldrick, 2008)'
_computing_publication_material 'SHELXTL (Sheldrick, 2008)'
_computing_structure_refinement 'SHELXL97 (Sheldrick, 2008)'
_computing_structure_solution 'SHELXS97 (Sheldrick, 2008)'
_diffrn_ambient_temperature 294(2)
_diffrn_detector_area_resol_mean 13.6612
_diffrn_measured_fraction_theta_full 0.992
_diffrn_measured_fraction_theta_max 0.992
_diffrn_measurement_device_type 'Rigaku Mercury 375R'
_diffrn_measurement_method 'profile data from \w scans'
_diffrn_radiation_monochromator graphite
_diffrn_radiation_source 'fine-focus sealed tube'
_diffrn_radiation_type MoK\a
_diffrn_radiation_wavelength 0.71073
_diffrn_reflns_av_R_equivalents 0.0779
_diffrn_reflns_av_sigmaI/netI 0.0660
_diffrn_reflns_limit_h_max 10
_diffrn_reflns_limit_h_min -10
_diffrn_reflns_limit_k_max 14
_diffrn_reflns_limit_k_min -14
_diffrn_reflns_limit_l_max 16
_diffrn_reflns_limit_l_min -16
_diffrn_reflns_number 10320
_diffrn_reflns_theta_full 27.52
_diffrn_reflns_theta_max 27.52
_diffrn_reflns_theta_min 3.05
_exptl_absorpt_coefficient_mu 1.006
_exptl_absorpt_correction_T_max 0.9704
_exptl_absorpt_correction_T_min 0.7870
_exptl_absorpt_correction_type multi-scan
_exptl_absorpt_process_details '(REQAB; Jacobson, 1998)'
_exptl_crystal_colour colourless
_exptl_crystal_density_diffrn 1.581
_exptl_crystal_density_method 'not measured'
_exptl_crystal_description platelet
_exptl_crystal_F_000 476
_exptl_crystal_size_max 0.25
_exptl_crystal_size_mid 0.09
_exptl_crystal_size_min 0.03
_refine_diff_density_max 0.712
_refine_diff_density_min -0.581
_refine_ls_extinction_method none
_refine_ls_goodness_of_fit_ref 1.037
_refine_ls_hydrogen_treatment mixed
_refine_ls_matrix_type full
_refine_ls_number_parameters 283
_refine_ls_number_reflns 4460
_refine_ls_number_restraints 0
_refine_ls_restrained_S_all 1.037
_refine_ls_R_factor_all 0.0420
_refine_ls_R_factor_gt 0.0351
_refine_ls_shift/su_max 0.001
_refine_ls_shift/su_mean 0.000
_refine_ls_structure_factor_coef Fsqd
_refine_ls_weighting_details 'calc w = 1/[\s^2^(Fo^2^)+(0.0269P)^2^+0.2220P] where P=(Fo^2^+2Fc^2^)/3'
_refine_ls_weighting_scheme calc
_refine_ls_wR_factor_gt 0.0857
_refine_ls_wR_factor_ref 0.0900
_reflns_number_gt 3822
_reflns_number_total 4460
_reflns_threshold_expression I>2\s(I)
_cod_data_source_file wq3063sup1.cif
_cod_data_source_block 1
_cod_original_cell_volume 977.32(10)
_cod_database_code 2019616
_cod_database_fobs_code 2019616

loop_
_symmetry_equiv_pos_as_xyz
'x, y, z'
'-x, -y, -z'

loop_
_atom_site_type_symbol
_atom_site_label
_atom_site_fract_x
_atom_site_fract_y
_atom_site_fract_z
_atom_site_U_iso_or_equiv
_atom_site_adp_type
_atom_site_calc_flag
_atom_site_refinement_flags
_atom_site_occupancy
_atom_site_symmetry_multiplicity
Zn Zn1 1.0000 0.5000 0.5000 0.02827(10) Uani d S 1 2
N N1 0.90763(19) 0.71110(14) 0.45831(12) 0.0253(3) Uani d . 1 1
N N2 0.7712(2) 0.93764(16) 0.43796(13) 0.0290(3) Uani d . 1 1
H H2' 0.682(3) 1.005(2) 0.4494(16) 0.026(5) Uiso d . 1 1
N N3 1.0662(2) 0.86390(16) 0.36717(13) 0.0296(3) Uani d . 1 1
H H3' 1.159(3) 0.884(2) 0.3354(19) 0.043(7) Uiso d . 1 1
N N4 1.0848(2) 0.52174(16) 0.64929(12) 0.0288(3) Uani d . 1 1
N N5 0.7123(2) 0.62519(18) 0.92162(14) 0.0369(4) Uani d . 1 1
N N6 0.6065(2) 0.69480(19) 0.99985(14) 0.0374(4) Uani d . 1 1
N N7 0.8535(2) 0.75829(16) 0.95354(12) 0.0278(3) Uani d . 1 1
N N8 0.9760(3) 0.8347(2) 0.94497(18) 0.0391(4) Uani d . 1 1
H H8' 1.073(4) 0.776(3) 0.982(2) 0.057(8) Uiso d . 1 1
H H8'' 0.994(3) 0.859(3) 0.883(2) 0.044(7) Uiso d . 1 1
N N9 0.3782(2) 0.92061(19) 1.24065(14) 0.0386(4) Uani d . 1 1
O O1 0.2645(2) 0.6503(2) 0.06706(16) 0.0519(4) Uani d . 1 1
H H1A 0.368(5) 0.659(4) 0.049(3) 0.089(11) Uiso d . 1 1
H H1B 0.276(5) 0.564(4) 0.085(3) 0.106(14) Uiso d . 1 1
S S1 1.24443(6) 0.60758(5) 0.38892(4) 0.03241(12) Uani d . 1 1
S S2 0.56113(6) 0.78511(5) 0.53560(4) 0.03580(13) Uani d . 1 1
S S3 0.93140(7) 1.12356(5) 0.34464(4) 0.03862(13) Uani d . 1 1
C C1 1.0623(2) 0.73607(18) 0.40536(14) 0.0261(4) Uani d . 1 1
C C2 0.7575(2) 0.81119(18) 0.47446(14) 0.0254(3) Uani d . 1 1
C C3 0.9230(2) 0.96850(18) 0.38512(14) 0.0275(4) Uani d . 1 1
C C4 1.2610(3) 0.4899(2) 0.66538(16) 0.0359(4) Uani d . 1 1
H H4 1.3476 0.4483 0.6148 0.043 Uiso calc R 1 1
C C5 1.3190(3) 0.5164(2) 0.75407(17) 0.0416(5) Uani d . 1 1
H H5 1.4426 0.4942 0.7622 0.050 Uiso calc R 1 1
C C6 1.1914(3) 0.5765(2) 0.83083(15) 0.0366(4) Uani d . 1 1
H H6 1.2277 0.5955 0.8911 0.044 Uiso calc R 1 1
C C7 1.0085(2) 0.60788(18) 0.81607(14) 0.0274(4) Uani d . 1 1
C C8 0.9610(2) 0.57932(18) 0.72355(14) 0.0279(4) Uani d . 1 1
H H8 0.8384 0.6011 0.7130 0.033 Uiso calc R 1 1
C C9 0.8606(2) 0.66347(19) 0.89558(14) 0.0290(4) Uani d . 1 1
C C10 0.6921(2) 0.77514(19) 1.01836(14) 0.0284(4) Uani d . 1 1
C C11 0.6178(2) 0.8636(2) 1.09825(14) 0.0286(4) Uani d . 1 1
C C12 0.6829(3) 0.9658(2) 1.10905(18) 0.0391(5) Uani d . 1 1
H H12 0.7856 0.9811 1.0657 0.047 Uiso calc R 1 1
C C13 0.5929(3) 1.0449(2) 1.18517(19) 0.0443(5) Uani d . 1 1
H H13 0.6347 1.1139 1.1936 0.053 Uiso calc R 1 1
C C14 0.4411(3) 1.0204(2) 1.24816(17) 0.0397(5) Uani d . 1 1
H H14 0.3798 1.0752 1.2978 0.048 Uiso calc R 1 1
C C15 0.4651(3) 0.8448(2) 1.16783(16) 0.0368(5) Uani d . 1 1
H H15 0.4220 0.7751 1.1628 0.044 Uiso calc R 1 1

loop_
_atom_site_aniso_label
_atom_site_aniso_U_11
_atom_site_aniso_U_22
_atom_site_aniso_U_33
_atom_site_aniso_U_12
_atom_site_aniso_U_13
_atom_site_aniso_U_23
Zn1 0.03719(18) 0.02164(16) 0.02543(15) -0.00764(13) 0.00109(11) -0.00688(12)
N1 0.0232(7) 0.0197(7) 0.0294(7) -0.0025(6) 0.0049(6) -0.0071(6)
N2 0.0245(7) 0.0199(7) 0.0366(8) -0.0012(6) 0.0037(6) -0.0044(7)
N3 0.0270(8) 0.0231(8) 0.0343(8) -0.0068(7) 0.0086(6) -0.0047(7)
N4 0.0308(8) 0.0269(8) 0.0264(7) -0.0037(7) 0.0023(6) -0.0097(6)
N5 0.0411(9) 0.0391(10) 0.0353(8) -0.0176(8) 0.0126(7) -0.0192(8)
N6 0.0387(9) 0.0441(10) 0.0361(8) -0.0205(8) 0.0133(7) -0.0207(8)
N7 0.0280(8) 0.0297(8) 0.0278(7) -0.0110(7) 0.0062(6) -0.0117(6)
N8 0.0360(10) 0.0451(11) 0.0429(10) -0.0214(9) 0.0130(8) -0.0198(9)
N9 0.0382(9) 0.0417(10) 0.0367(9) -0.0128(8) 0.0128(7) -0.0181(8)
O1 0.0420(9) 0.0588(12) 0.0632(11) -0.0231(9) -0.0007(8) -0.0187(10)
S1 0.0244(2) 0.0265(2) 0.0402(3) -0.00143(19) 0.00929(18) -0.0102(2)
S2 0.0242(2) 0.0254(2) 0.0525(3) -0.00490(19) 0.01038(19) -0.0090(2)
S3 0.0448(3) 0.0212(2) 0.0451(3) -0.0098(2) 0.0075(2) -0.0032(2)
C1 0.0265(8) 0.0227(9) 0.0261(8) -0.0044(7) 0.0038(6) -0.0065(7)
C2 0.0251(8) 0.0218(8) 0.0267(8) -0.0031(7) 0.0011(6) -0.0063(7)
C3 0.0299(9) 0.0234(9) 0.0268(8) -0.0060(7) 0.0026(7) -0.0050(7)
C4 0.0295(9) 0.0397(11) 0.0328(9) 0.0016(8) 0.0015(7) -0.0138(9)
C5 0.0277(9) 0.0530(14) 0.0377(10) 0.0042(9) -0.0033(8) -0.0170(10)
C6 0.0373(10) 0.0434(12) 0.0276(9) -0.0037(9) -0.0035(8) -0.0137(9)
C7 0.0319(9) 0.0239(9) 0.0242(8) -0.0064(7) 0.0060(7) -0.0078(7)
C8 0.0278(9) 0.0255(9) 0.0285(8) -0.0045(7) 0.0030(7) -0.0092(7)
C9 0.0329(9) 0.0288(9) 0.0245(8) -0.0085(8) 0.0044(7) -0.0081(7)
C10 0.0287(9) 0.0301(9) 0.0270(8) -0.0104(8) 0.0060(7) -0.0095(8)
C11 0.0272(8) 0.0309(9) 0.0269(8) -0.0063(8) 0.0035(7) -0.0107(8)
C12 0.0371(11) 0.0447(12) 0.0420(11) -0.0188(10) 0.0099(8) -0.0205(10)
C13 0.0457(12) 0.0473(13) 0.0497(12) -0.0209(11) 0.0060(10) -0.0253(11)
C14 0.0425(11) 0.0432(12) 0.0356(10) -0.0095(10) 0.0060(8) -0.0222(9)
C15 0.0383(10) 0.0369(11) 0.0383(10) -0.0160(9) 0.0124(8) -0.0171(9)

loop_
_atom_type_symbol
_atom_type_description
_atom_type_scat_dispersion_real
_atom_type_scat_dispersion_imag
_atom_type_scat_source
C C 0.0033 0.0016 'International Tables Vol C Tables 4.2.6.8 and 6.1.1.4'
H H 0.0000 0.0000 'International Tables Vol C Tables 4.2.6.8 and 6.1.1.4'
N N 0.0061 0.0033 'International Tables Vol C Tables 4.2.6.8 and 6.1.1.4'
O O 0.0106 0.0060 'International Tables Vol C Tables 4.2.6.8 and 6.1.1.4'
S S 0.1246 0.1234 'International Tables Vol C Tables 4.2.6.8 and 6.1.1.4'
Zn Zn 0.2839 1.4301 'International Tables Vol C Tables 4.2.6.8 and 6.1.1.4'

loop_
_geom_angle_atom_site_label_1
_geom_angle_atom_site_label_2
_geom_angle_atom_site_label_3
_geom_angle_site_symmetry_1
_geom_angle_site_symmetry_3
_geom_angle
_geom_angle_publ_flag
N1 Zn1 N1 2_766 . 180 y
N1 Zn1 N4 2_766 . 91.55(6) ?
N1 Zn1 N4 . . 88.45(6) y
N1 Zn1 N4 2_766 2_766 88.45(6) ?
N1 Zn1 N4 . 2_766 91.55(6) y
N4 Zn1 N4 . 2_766 180 y
N1 Zn1 S1 2_766 . 114.22(4) ?
N1 Zn1 S1 . . 65.78(4) y
N4 Zn1 S1 . . 89.26(4) y
N4 Zn1 S1 2_766 . 90.74(4) ?
N1 Zn1 S1 2_766 2_766 65.78(4) ?
N1 Zn1 S1 . 2_766 114.22(4) y
N4 Zn1 S1 . 2_766 90.74(4) y
N4 Zn1 S1 2_766 2_766 89.26(4) ?
S1 Zn1 S1 . 2_766 180 ?
C2 N1 C1 . . 120.42(16) ?
C2 N1 Zn1 . . 139.52(12) ?
C1 N1 Zn1 . . 99.97(11) ?
C3 N2 C2 . . 124.78(16) ?
C3 N2 H2' . . 113.9(13) ?
C2 N2 H2' . . 121.3(13) ?
C3 N3 C1 . . 122.63(15) ?
C3 N3 H3' . . 114.3(18) ?
C1 N3 H3' . . 122.9(18) ?
C8 N4 C4 . . 118.33(16) ?
C8 N4 Zn1 . . 119.88(13) ?
C4 N4 Zn1 . . 121.51(12) ?
C9 N5 N6 . . 107.42(15) ?
C10 N6 N5 . . 108.25(15) ?
C9 N7 C10 . . 106.06(15) ?
C9 N7 N8 . . 128.96(15) ?
C10 N7 N8 . . 124.78(15) ?
N7 N8 H8' . . 102.6(16) ?
N7 N8 H8'' . . 104.7(19) ?
H8' N8 H8'' . . 118(3) ?
C15 N9 C14 . . 117.99(17) ?
H1A O1 H1B . . 108(4) ?
C1 S1 Zn1 . . 76.12(6) ?
N1 C1 N3 . . 119.73(16) ?
N1 C1 S1 . . 118.08(13) ?
N3 C1 S1 . . 122.19(13) ?
N1 C2 N2 . . 117.33(15) ?
N1 C2 S2 . . 122.13(14) ?
N2 C2 S2 . . 120.54(13) ?
N3 C3 N2 . . 114.99(16) ?
N3 C3 S3 . . 122.65(14) ?
N2 C3 S3 . . 122.36(14) ?
N4 C4 C5 . . 122.53(17) ?
N4 C4 H4 . . 118.7 ?
C5 C4 H4 . . 118.7 ?
C4 C5 C6 . . 119.33(18) ?
C4 C5 H5 . . 120.3 ?
C6 C5 H5 . . 120.3 ?
C5 C6 C7 . . 118.69(18) ?
C5 C6 H6 . . 120.7 ?
C7 C6 H6 . . 120.7 ?
C6 C7 C8 . . 118.52(16) ?
C6 C7 C9 . . 123.61(16) ?
C8 C7 C9 . . 117.79(16) ?
N4 C8 C7 . . 122.60(17) ?
N4 C8 H8 . . 118.7 ?
C7 C8 H8 . . 118.7 ?
N5 C9 N7 . . 109.66(15) ?
N5 C9 C7 . . 122.94(17) ?
N7 C9 C7 . . 127.39(16) ?
N6 C10 N7 . . 108.60(16) ?
N6 C10 C11 . . 122.64(16) ?
N7 C10 C11 . . 128.76(16) ?
C12 C11 C15 . . 117.22(17) ?
C12 C11 C10 . . 125.83(17) ?
C15 C11 C10 . . 116.93(17) ?
C13 C12 C11 . . 119.17(18) ?
C13 C12 H12 . . 120.4 ?
C11 C12 H12 . . 120.4 ?
C14 C13 C12 . . 119.27(19) ?
C14 C13 H13 . . 120.4 ?
C12 C13 H13 . . 120.4 ?
N9 C14 C13 . . 122.54(19) ?
N9 C14 H14 . . 118.7 ?
C13 C14 H14 . . 118.7 ?
N9 C15 C11 . . 123.78(18) ?
N9 C15 H15 . . 118.1 ?
C11 C15 H15 . . 118.1 ?

loop_
_geom_bond_atom_site_label_1
_geom_bond_atom_site_label_2
_geom_bond_site_symmetry_2
_geom_bond_distance
_geom_bond_publ_flag
Zn1 N1 2_766 2.1476(15) ?
Zn1 N1 . 2.1476(15) y
Zn1 N4 . 2.1640(15) y
Zn1 N4 2_766 2.1640(15) ?
Zn1 S1 . 2.5925(6) y
Zn1 S1 2_766 2.5925(6) ?
N1 C2 . 1.350(2) ?
N1 C1 . 1.352(2) ?
N2 C3 . 1.356(2) ?
N2 C2 . 1.378(2) ?
N2 H2' . 0.86(2) ?
N3 C3 . 1.354(2) ?
N3 C1 . 1.371(2) ?
N3 H3' . 0.83(2) ?
N4 C8 . 1.339(2) ?
N4 C4 . 1.340(2) ?
N5 C9 . 1.310(2) ?
N5 N6 . 1.379(2) ?
N6 C10 . 1.319(2) ?
N7 C9 . 1.366(2) ?
N7 C10 . 1.368(2) ?
N7 N8 . 1.416(2) ?
N8 H8' . 0.94(3) ?
N8 H8'' . 0.77(3) ?
N9 C15 . 1.328(2) ?
N9 C14 . 1.339(3) ?
O1 H1A . 0.83(4) ?
O1 H1B . 0.89(4) ?
S1 C1 . 1.6754(18) ?
S2 C2 . 1.6712(18) ?
S3 C3 . 1.6640(19) ?
C4 C5 . 1.379(3) ?
C4 H4 . 0.9300 ?
C5 C6 . 1.385(3) ?
C5 H5 . 0.9300 ?
C6 C7 . 1.386(3) ?
C6 H6 . 0.9300 ?
C7 C8 . 1.394(2) ?
C7 C9 . 1.470(2) ?
C8 H8 . 0.9300 ?
C10 C11 . 1.469(2) ?
C11 C12 . 1.387(3) ?
C11 C15 . 1.399(2) ?
C12 C13 . 1.385(3) ?
C12 H12 . 0.9300 ?
C13 C14 . 1.377(3) ?
C13 H13 . 0.9300 ?
C14 H14 . 0.9300 ?
C15 H15 . 0.9300 ?

loop_
_geom_hbond_atom_site_label_D
_geom_hbond_atom_site_label_H
_geom_hbond_atom_site_label_A
_geom_hbond_site_symmetry_A
_geom_hbond_distance_DH
_geom_hbond_distance_HA
_geom_hbond_distance_DA
_geom_hbond_angle_DHA
N8 H8' O1 1_656 0.94(3) 1.96(3) 2.892(3) 177(2)
O1 H1A N6 1_554 0.83(4) 1.98(4) 2.807(2) 175(4)
O1 H1B N5 2_666 0.89(4) 2.05(4) 2.906(3) 163(4)
N2 H2' S2 2_676 0.86(2) 2.49(2) 3.3478(17) 173.6(18)
N3 H3' N9 1_654 0.83(2) 2.01(2) 2.837(2) 172(2)
N8 H8'' S3 2_776 0.77(3) 2.81(3) 3.560(2) 165(3)

loop_
_geom_torsion_atom_site_label_1
_geom_torsion_atom_site_label_2
_geom_torsion_atom_site_label_3
_geom_torsion_atom_site_label_4
_geom_torsion_site_symmetry_1
_geom_torsion
N4 Zn1 N1 C2 . -87.69(19)
N4 Zn1 N1 C2 2_766 92.31(19)
S1 Zn1 N1 C2 . -177.6(2)
S1 Zn1 N1 C2 2_766 2.4(2)
N4 Zn1 N1 C1 . 88.34(11)
N4 Zn1 N1 C1 2_766 -91.66(11)
S1 Zn1 N1 C1 . -1.54(9)
S1 Zn1 N1 C1 2_766 178.46(9)
N1 Zn1 N4 C8 2_766 -117.30(14)
N1 Zn1 N4 C8 . 62.70(14)
S1 Zn1 N4 C8 . 128.50(14)
S1 Zn1 N4 C8 2_766 -51.50(14)
N1 Zn1 N4 C4 2_766 68.96(16)
N1 Zn1 N4 C4 . -111.04(16)
S1 Zn1 N4 C4 . -45.25(15)
S1 Zn1 N4 C4 2_766 134.75(15)
C9 N5 N6 C10 . 0.9(2)
N1 Zn1 S1 C1 2_766 -178.74(8)
N1 Zn1 S1 C1 . 1.26(8)
N4 Zn1 S1 C1 . -87.37(8)
N4 Zn1 S1 C1 2_766 92.63(8)
C2 N1 C1 N3 . -0.5(3)
Zn1 N1 C1 N3 . -177.47(14)
C2 N1 C1 S1 . 179.48(13)
Zn1 N1 C1 S1 . 2.46(15)
C3 N3 C1 N1 . 3.6(3)
C3 N3 C1 S1 . -176.37(14)
Zn1 S1 C1 N1 . -2.07(13)
Zn1 S1 C1 N3 . 177.86(16)
C1 N1 C2 N2 . -1.9(3)
Zn1 N1 C2 N2 . 173.55(13)
C1 N1 C2 S2 . 177.83(13)
Zn1 N1 C2 S2 . -6.7(3)
C3 N2 C2 N1 . 1.5(3)
C3 N2 C2 S2 . -178.25(14)
C1 N3 C3 N2 . -3.9(3)
C1 N3 C3 S3 . 176.60(14)
C2 N2 C3 N3 . 1.3(3)
C2 N2 C3 S3 . -179.14(14)
C8 N4 C4 C5 . -1.2(3)
Zn1 N4 C4 C5 . 172.61(17)
N4 C4 C5 C6 . 0.9(3)
C4 C5 C6 C7 . 0.2(3)
C5 C6 C7 C8 . -1.0(3)
C5 C6 C7 C9 . 175.7(2)
C4 N4 C8 C7 . 0.4(3)
Zn1 N4 C8 C7 . -173.55(13)
C6 C7 C8 N4 . 0.7(3)
C9 C7 C8 N4 . -176.16(17)
N6 N5 C9 N7 . -1.0(2)
N6 N5 C9 C7 . 178.41(18)
C10 N7 C9 N5 . 0.8(2)
N8 N7 C9 N5 . -174.2(2)
C10 N7 C9 C7 . -178.61(19)
N8 N7 C9 C7 . 6.4(3)
C6 C7 C9 N5 . -138.1(2)
C8 C7 C9 N5 . 38.6(3)
C6 C7 C9 N7 . 41.3(3)
C8 C7 C9 N7 . -142.05(19)
N5 N6 C10 N7 . -0.4(2)
N5 N6 C10 C11 . -179.53(18)
C9 N7 C10 N6 . -0.2(2)
N8 N7 C10 N6 . 175.0(2)
C9 N7 C10 C11 . 178.86(19)
N8 N7 C10 C11 . -5.9(3)
N6 C10 C11 C12 . -168.2(2)
N7 C10 C11 C12 . 12.8(3)
N6 C10 C11 C15 . 10.2(3)
N7 C10 C11 C15 . -168.8(2)
C15 C11 C12 C13 . -1.4(3)
C10 C11 C12 C13 . 177.0(2)
C11 C12 C13 C14 . -0.1(4)
C15 N9 C14 C13 . -1.3(3)
C12 C13 C14 N9 . 1.5(4)
C14 N9 C15 C11 . -0.4(3)
C12 C11 C15 N9 . 1.7(3)
C10 C11 C15 N9 . -176.9(2)
